data_4346093
loop_
_publ_author_name
'Cortese, Anthony J.'
'Wilkins, Branford'
'Smith, Mark D.'
'Yeon, Jeongho'
'Morrison, Gregory'
'Tran, T. Thao'
'Halasyamani, P. Shiv'
'zur Loye, Hans-Conrad'

_publ_section_title
;
 Crystal growth of four oxovanadium(IV) tartrates prepared via a mild
 two-step hydrothermal method: observation of spin-dimer behavior and
 second harmonic generation.
;
_journal_issue 8
_journal_name_full 'Inorganic chemistry'
_journal_page_first 4011
_journal_page_last 4020
_journal_paper_doi 10.1021/acs.inorgchem.5b00275
_journal_volume 54
_journal_year 2015
_chemical_absolute_configuration ad
_chemical_formula_moiety 'C8 H20 Na2 O21 V2, 2(H2 O)'
_chemical_formula_sum 'C8 H24 Na2 O23 V2'
_chemical_formula_weight 636.13
_space_group_crystal_system orthorhombic
_space_group_IT_number 19
_space_group_name_Hall 'P 2ac 2ab'
_space_group_name_H-M_alt 'P 21 21 21'
_atom_sites_solution_hydrogens mixed
_atom_sites_solution_primary direct
_audit_creation_date 2014-11-04
_audit_creation_method
;
Olex2 1.2
(compiled 2014.09.19 svn.r3010 for OlexSys, GUI svn.r4874)
;
_cell_angle_alpha 90
_cell_angle_beta 90
_cell_angle_gamma 90
_cell_formula_units_Z 4
_cell_length_a 8.5931(5)
_cell_length_b 10.4332(6)
_cell_length_c 24.2289(13)
_cell_measurement_reflns_used 8898
_cell_measurement_temperature 100(2)
_cell_measurement_theta_max 27.945
_cell_measurement_theta_min 2.514
_cell_volume 2172.2(2)
_computing_cell_refinement 'SAINT v6.45A (Bruker, 2003)'
_computing_data_collection 'SMART v5.631 (Bruker, 2003)'
_computing_data_reduction 'SAINT v6.45A (Bruker, 2003)'
_computing_molecular_graphics 'Olex2 (Dolomanov et al., 2009)'
_computing_publication_material 'Olex2 (Dolomanov et al., 2009)'
_computing_structure_refinement 'ShelXL (Sheldrick, 2008)'
_computing_structure_solution 'ShelXT (Sheldrick, 2008)'
_diffrn_ambient_temperature 100(2)
_diffrn_measured_fraction_theta_full 1.000
_diffrn_measured_fraction_theta_max 1.000
_diffrn_measurement_device_type 'CCD area detector'
_diffrn_measurement_method 'phi and omega scans'
_diffrn_radiation_monochromator graphite
_diffrn_radiation_type MoK\a
_diffrn_radiation_wavelength 0.71073
_diffrn_reflns_av_R_equivalents 0.0647
_diffrn_reflns_av_unetI/netI 0.0364
_diffrn_reflns_Laue_measured_fraction_full 1.000
_diffrn_reflns_Laue_measured_fraction_max 1.000
_diffrn_reflns_limit_h_max 11
_diffrn_reflns_limit_h_min -11
_diffrn_reflns_limit_k_max 13
_diffrn_reflns_limit_k_min -13
_diffrn_reflns_limit_l_max 31
_diffrn_reflns_limit_l_min -31
_diffrn_reflns_number 43999
_diffrn_reflns_point_group_measured_fraction_full 1.000
_diffrn_reflns_point_group_measured_fraction_max 0.999
_diffrn_reflns_theta_full 27.750
_diffrn_reflns_theta_max 27.949
_diffrn_reflns_theta_min 1.681
_diffrn_source_current 35.0
_diffrn_source_power 1.6
_diffrn_source_voltage 45.0
_exptl_absorpt_coefficient_mu 1.010
_exptl_absorpt_correction_type none
_exptl_crystal_colour purple
_exptl_crystal_density_diffrn 1.945
_exptl_crystal_description needle
_exptl_crystal_F_000 1296
_exptl_crystal_size_max 0.32
_exptl_crystal_size_mid 0.2
_exptl_crystal_size_min 0.06
_refine_diff_density_max 0.870
_refine_diff_density_min -0.531
_refine_diff_density_rms 0.089
_refine_ls_abs_structure_details
;
 Flack x determined using 2073 quotients [(I+)-(I-)]/[(I+)+(I-)]
 (Parsons, Flack and Wagner, Acta Cryst. B69 (2013) 249-259).
;
_refine_ls_abs_structure_Flack 0.025(7)
_refine_ls_extinction_method none
_refine_ls_goodness_of_fit_ref 1.173
_refine_ls_hydrogen_treatment mixed
_refine_ls_matrix_type full
_refine_ls_number_parameters 374
_refine_ls_number_reflns 5225
_refine_ls_number_restraints 20
_refine_ls_restrained_S_all 1.174
_refine_ls_R_factor_all 0.0415
_refine_ls_R_factor_gt 0.0398
_refine_ls_shift/su_max 0.000
_refine_ls_shift/su_mean 0.000
_refine_ls_structure_factor_coef Fsqd
_refine_ls_weighting_details 'w=1/[\s^2^(Fo^2^)+(0.0245P)^2^+3.6736P] where P=(Fo^2^+2Fc^2^)/3'
_refine_ls_weighting_scheme calc
_refine_ls_wR_factor_gt 0.0877
_refine_ls_wR_factor_ref 0.0883
_reflns_Friedel_coverage 0.757
_reflns_Friedel_fraction_full 1.000
_reflns_Friedel_fraction_max 0.999
_reflns_number_gt 5024
_reflns_number_total 5225
_reflns_threshold_expression 'I > 2\s(I)'
_cod_data_source_file ic5b00275_si_002.cif
_cod_data_source_block navtartm
_cod_database_code 4346093
_shelxl_version_number 2014/6
_shelx_space_group_comment
;
The symmetry employed for this shelxl refinement is uniquely defined
by the following loop, which should always be used as a source of
symmetry information in preference to the above space-group names.
They are only intended as comments.
;
_olex2_refinement_description
;
1. Fixed Uiso
 At 1.2 times of:
  All C(H) groups
 At 1.5 times of:
  All O(H,H) groups
2. Restrained distances
 O20-H20A = O20-H20B = O21-H21A = O21-H21B = O19-H19B = O19-H19A = O17-H17A =
 O17-H17B = O22-H22B = O22-H22A = O3-H3A = O4-H4A = O14-H14A = O14-H14B = O16-
 H16B = O16-H16A = O23A-H23A = O23A-H23B
 0.84 with sigma of 0.02
 H21A-H21B = H23A-H23B
 1.35 with sigma of 0.01
3. Others
 Sof(O23B)=1-FVAR(1)
 Sof(O23A)=FVAR(1)
4.a Riding coordinates:
 O18(H18A,H18B), O21(H21A,H21B)
4.b Ternary CH refined with riding coordinates:
 C2(H2), C3(H3), C6(H6), C7(H7)
;
_olex2_submission_special_instructions 'No special instructions were received'

loop_
_space_group_symop_operation_xyz
'x, y, z'
'-x+1/2, -y, z+1/2'
'-x, y+1/2, -z+1/2'
'x+1/2, -y+1/2, -z'

loop_
_atom_site_label
_atom_site_type_symbol
_atom_site_fract_x
_atom_site_fract_y
_atom_site_fract_z
_atom_site_U_iso_or_equiv
_atom_site_adp_type
_atom_site_occupancy
_atom_site_site_symmetry_order
_atom_site_calc_flag
_atom_site_refinement_flags_posn
_atom_site_refinement_flags_occupancy
V1 V 0.26776(9) 0.67476(7) 0.06570(3) 0.01066(16) Uani 1 1 d . .
V2 V 0.60874(9) 0.55016(7) 0.24614(3) 0.01080(16) Uani 1 1 d . .
Na1 Na 0.2589(3) 0.5949(2) 0.37195(8) 0.0266(5) Uani 1 1 d . .
Na2 Na 0.6822(2) 0.60747(19) 0.39871(8) 0.0178(4) Uani 1 1 d . .
O1 O 0.1969(4) 0.4897(3) 0.06282(13) 0.0142(7) Uani 1 1 d . .
O2 O 0.1506(4) 0.3026(3) 0.10378(13) 0.0138(7) Uani 1 1 d . .
O3 O 0.1901(4) 0.6220(3) 0.15150(13) 0.0099(6) Uani 1 1 d D .
H3A H 0.144(7) 0.665(6) 0.174(2) 0.031(18) Uiso 1 1 d D .
O4 O 0.4437(4) 0.4614(3) 0.17838(13) 0.0111(6) Uani 1 1 d D .
H4A H 0.430(10) 0.521(6) 0.156(3) 0.06(3) Uiso 1 1 d D .
O5 O 0.3911(4) 0.5566(3) 0.27649(12) 0.0130(6) Uani 1 1 d . .
O6 O 0.1529(4) 0.4738(3) 0.28341(13) 0.0151(7) Uani 1 1 d . .
O7 O 0.3321(4) 0.8425(3) 0.09465(14) 0.0151(7) Uani 1 1 d . .
O8 O 0.5463(4) 0.9563(3) 0.11021(14) 0.0161(7) Uani 1 1 d . .
O9 O 0.4692(4) 0.6226(3) 0.09486(13) 0.0109(6) Uani 1 1 d . .
O10 O 0.5784(4) 0.7015(3) 0.20079(13) 0.0111(6) Uani 1 1 d . .
O11 O 0.7632(4) 0.5102(3) 0.18731(13) 0.0141(6) Uani 1 1 d . .
O12 O 0.8568(4) 0.5739(3) 0.10672(14) 0.0166(7) Uani 1 1 d . .
O13 O 0.3025(4) 0.6861(3) 0.00106(13) 0.0180(7) Uani 1 1 d . .
O14 O 0.0446(4) 0.7478(4) 0.06743(15) 0.0190(7) Uani 1 1 d D .
H14A H 0.010(7) 0.785(5) 0.0401(18) 0.029(18) Uiso 1 1 d D .
H14B H -0.024(5) 0.702(5) 0.082(2) 0.017(15) Uiso 1 1 d D .
O15 O 0.7047(4) 0.6051(3) 0.29791(13) 0.0165(7) Uani 1 1 d . .
O16 O 0.6240(4) 0.3611(3) 0.26497(14) 0.0161(7) Uani 1 1 d D .
H16A H 0.554(6) 0.316(6) 0.280(3) 0.033(18) Uiso 1 1 d D .
H16B H 0.708(6) 0.329(8) 0.276(3) 0.06(3) Uiso 1 1 d D .
O17 O 0.1098(4) 0.7579(3) 0.33322(14) 0.0162(7) Uani 1 1 d D .
H17A H 0.033(5) 0.753(5) 0.353(2) 0.014(14) Uiso 1 1 d D .
H17B H 0.152(6) 0.827(3) 0.337(2) 0.013(14) Uiso 1 1 d D .
O18 O 0.1833(5) 0.6387(4) 0.46490(15) 0.0294(9) Uani 1 1 d . .
H18A H 0.0893 0.6173 0.4676 0.044 Uiso 1 1 d R .
H18B H 0.2306 0.6211 0.4943 0.044 Uiso 1 1 d R .
O19 O 0.4628(5) 0.7514(4) 0.38826(18) 0.0268(9) Uani 1 1 d D .
H19A H 0.479(8) 0.798(6) 0.361(2) 0.040 Uiso 1 1 d DR .
H19B H 0.439(8) 0.789(6) 0.4178(18) 0.040 Uiso 1 1 d DR .
O20 O 0.6235(5) 0.6140(4) 0.49617(16) 0.0271(9) Uani 1 1 d D .
H20A H 0.550(6) 0.575(6) 0.512(3) 0.041 Uiso 1 1 d DR .
H20B H 0.621(9) 0.686(4) 0.511(3) 0.041 Uiso 1 1 d DR .
O21 O 0.9493(5) 0.5180(4) 0.38141(19) 0.0330(10) Uani 1 1 d D .
H21A H 0.9467 0.5197 0.4161 0.049 Uiso 1 1 d DR .
H21B H 0.9848 0.4443 0.3753 0.049 Uiso 1 1 d DR .
C1 C 0.1711(5) 0.4203(4) 0.10553(18) 0.0112(9) Uani 1 1 d . .
C2 C 0.1652(5) 0.4882(4) 0.16122(18) 0.0095(8) Uani 1 1 d . .
H2 H 0.0608 0.4751 0.1785 0.011 Uiso 1 1 calc R .
C3 C 0.2921(5) 0.4363(4) 0.19961(17) 0.0098(8) Uani 1 1 d . .
H3 H 0.2790 0.3412 0.2022 0.012 Uiso 1 1 calc R .
C4 C 0.2750(5) 0.4921(4) 0.25787(18) 0.0121(8) Uani 1 1 d . .
C5 C 0.4816(5) 0.8535(4) 0.10302(18) 0.0116(9) Uani 1 1 d . .
C6 C 0.5723(5) 0.7277(4) 0.10137(18) 0.0110(9) Uani 1 1 d . .
H6 H 0.6431 0.7300 0.0686 0.013 Uiso 1 1 calc R .
C7 C 0.6725(5) 0.7115(4) 0.15322(18) 0.0102(8) Uani 1 1 d . .
H7 H 0.7419 0.7879 0.1571 0.012 Uiso 1 1 calc R .
C8 C 0.7731(5) 0.5915(4) 0.14717(19) 0.0124(9) Uani 1 1 d . .
O22 O 0.0613(4) 0.7750(3) 0.22330(14) 0.0166(7) Uani 1 1 d D .
H22A H -0.015(5) 0.824(4) 0.222(2) 0.011(13) Uiso 1 1 d D .
H22B H 0.077(6) 0.751(5) 0.2550(13) 0.016(14) Uiso 1 1 d D .
O23A O 0.9224(6) 0.5632(5) 0.5239(2) 0.0179(15) Uiso 0.695(12) 1 d D P
O23B O 0.9272(14) 0.4715(12) 0.4980(5) 0.025(4) Uiso 0.305(12) 1 d . P
H23A H 0.826(4) 0.561(6) 0.515(3) 0.037 Uiso 1 1 d DR .
H23B H 0.940(6) 0.495(4) 0.541(3) 0.037 Uiso 1 1 d DR .

loop_
_atom_site_aniso_label
_atom_site_aniso_U_11
_atom_site_aniso_U_22
_atom_site_aniso_U_33
_atom_site_aniso_U_23
_atom_site_aniso_U_13
_atom_site_aniso_U_12
V1 0.0102(3) 0.0119(3) 0.0099(3) 0.0023(3) 0.0003(3) -0.0012(3)
V2 0.0122(3) 0.0086(3) 0.0116(3) 0.0005(3) -0.0015(3) -0.0004(3)
Na1 0.0374(13) 0.0232(10) 0.0191(10) -0.0022(8) -0.0068(9) 0.0176(10)
Na2 0.0208(10) 0.0157(9) 0.0168(9) 0.0008(8) 0.0000(8) -0.0011(8)
O1 0.0170(16) 0.0141(15) 0.0114(15) -0.0005(13) 0.0019(13) -0.0042(12)
O2 0.0145(16) 0.0107(16) 0.0163(16) 0.0001(12) 0.0024(13) -0.0018(13)
O3 0.0111(16) 0.0072(15) 0.0114(15) 0.0003(12) 0.0019(12) 0.0012(12)
O4 0.0117(15) 0.0091(15) 0.0125(15) 0.0007(12) 0.0009(12) 0.0000(13)
O5 0.0149(15) 0.0131(15) 0.0109(14) -0.0019(12) -0.0004(13) 0.0040(14)
O6 0.0159(16) 0.0138(16) 0.0155(16) 0.0011(13) 0.0048(13) 0.0019(13)
O7 0.0162(16) 0.0105(15) 0.0188(16) 0.0013(13) -0.0003(13) 0.0005(13)
O8 0.0210(17) 0.0087(15) 0.0185(17) 0.0006(13) -0.0017(14) -0.0028(14)
O9 0.0125(15) 0.0074(14) 0.0127(15) -0.0014(12) -0.0009(12) -0.0002(12)
O10 0.0118(16) 0.0099(15) 0.0116(15) 0.0000(12) 0.0025(12) 0.0021(12)
O11 0.0144(16) 0.0109(15) 0.0171(16) 0.0006(12) 0.0006(13) 0.0012(13)
O12 0.0104(16) 0.0177(18) 0.0218(17) -0.0008(13) 0.0035(13) 0.0006(13)
O13 0.0178(17) 0.0245(18) 0.0116(15) 0.0038(14) 0.0001(12) -0.0060(14)
O14 0.0193(18) 0.0213(18) 0.0165(17) 0.0089(15) -0.0021(15) 0.0046(15)
O15 0.0193(18) 0.0153(16) 0.0149(15) 0.0019(13) -0.0038(13) -0.0007(14)
O16 0.0164(17) 0.0133(16) 0.0186(17) 0.0053(13) 0.0023(14) -0.0029(14)
O17 0.0155(17) 0.0142(16) 0.0189(17) 0.0001(13) 0.0039(14) 0.0006(15)
O18 0.038(2) 0.033(2) 0.0172(18) 0.0031(16) -0.0016(17) 0.0076(18)
O19 0.023(2) 0.024(2) 0.034(2) 0.0127(17) 0.0050(18) -0.0013(16)
O20 0.038(2) 0.024(2) 0.0196(18) 0.0024(16) -0.0013(17) -0.0051(19)
O21 0.036(2) 0.020(2) 0.043(3) -0.0029(18) 0.001(2) 0.0004(17)
C1 0.0044(19) 0.016(2) 0.014(2) 0.0015(17) 0.0004(16) -0.0003(16)
C2 0.0076(19) 0.009(2) 0.012(2) 0.0020(16) 0.0011(16) 0.0003(16)
C3 0.010(2) 0.010(2) 0.0102(19) -0.0002(16) 0.0027(16) -0.0004(16)
C4 0.017(2) 0.0082(18) 0.011(2) 0.0033(15) -0.0011(18) 0.0036(17)
C5 0.015(2) 0.013(2) 0.0068(19) 0.0025(17) 0.0022(16) -0.0001(17)
C6 0.010(2) 0.012(2) 0.011(2) -0.0002(17) 0.0012(16) -0.0025(17)
C7 0.0083(19) 0.010(2) 0.012(2) -0.0003(16) 0.0007(16) -0.0002(16)
C8 0.0048(19) 0.012(2) 0.021(2) -0.0029(17) -0.0034(18) -0.0016(17)
O22 0.0198(18) 0.0159(17) 0.0143(17) -0.0001(14) 0.0008(14) 0.0045(14)

loop_
_atom_type_symbol
_atom_type_description
_atom_type_scat_dispersion_real
_atom_type_scat_dispersion_imag
_atom_type_scat_source
C C 0.0033 0.0016 'International Tables Vol C Tables 4.2.6.8 and 6.1.1.4'
H H 0.0000 0.0000 'International Tables Vol C Tables 4.2.6.8 and 6.1.1.4'
Na Na 0.0362 0.0249 'International Tables Vol C Tables 4.2.6.8 and 6.1.1.4'
O O 0.0106 0.0060 'International Tables Vol C Tables 4.2.6.8 and 6.1.1.4'
V V 0.3005 0.5294 'International Tables Vol C Tables 4.2.6.8 and 6.1.1.4'

loop_
_geom_angle_atom_site_label_1
_geom_angle_atom_site_label_2
_geom_angle_atom_site_label_3
_geom_angle
_geom_angle_site_symmetry_1
_geom_angle_site_symmetry_3
O1 V1 O3 73.12(12) . .
O1 V1 O14 94.22(14) . .
O7 V1 O1 161.06(14) . .
O7 V1 O3 88.38(13) . .
O7 V1 O14 85.71(15) . .
O9 V1 O1 90.77(13) . .
O9 V1 O3 81.95(12) . .
O9 V1 O7 82.48(13) . .
O9 V1 O14 157.18(14) . .
O13 V1 O1 95.32(16) . .
O13 V1 O3 167.91(15) . .
O13 V1 O7 103.38(16) . .
O13 V1 O9 102.12(16) . .
O13 V1 O14 99.57(17) . .
O14 V1 O3 78.26(13) . .
O5 V2 O4 73.04(12) . .
O5 V2 O16 90.58(14) . .
O10 V2 O4 81.04(12) . .
O10 V2 O5 93.14(13) . .
O10 V2 O11 81.65(13) . .
O10 V2 O16 157.93(14) . .
O11 V2 O4 79.65(13) . .
O11 V2 O5 152.68(14) . .
O11 V2 O16 85.10(13) . .
O15 V2 O4 172.72(15) . .
O15 V2 O5 100.38(16) . .
O15 V2 O10 102.74(15) . .
O15 V2 O11 106.93(16) . .
O15 V2 O16 97.96(16) . .
O16 V2 O4 79.27(13) . .
Na2 Na1 H17A 138.4(11) . .
O5 Na1 Na2 74.47(10) . .
O5 Na1 O6 50.12(11) . .
O5 Na1 H17A 105.7(9) . .
O5 Na1 O21 116.39(14) . 1_455
O5 Na1 C4 25.62(12) . .
O6 Na1 Na2 119.79(10) . .
O6 Na1 H17A 84.5(12) . .
O6 Na1 O21 66.52(13) . 1_455
O6 Na1 C4 24.52(12) . .
O8 Na1 Na2 42.14(10) 3_645 .
O8 Na1 O5 75.41(13) 3_645 .
O8 Na1 O6 96.01(13) 3_645 .
O8 Na1 O17 162.78(17) 3_645 .
O8 Na1 H17A 178.8(8) 3_645 .
O8 Na1 O18 98.27(15) 3_645 .
O8 Na1 O19 82.19(15) 3_645 .
O8 Na1 O21 120.54(15) 3_645 1_455
O8 Na1 C4 84.95(13) 3_645 .
O17 Na1 Na2 125.91(13) . .
O17 Na1 O5 89.66(13) . .
O17 Na1 O6 80.37(13) . .
O17 Na1 H17A 18.4(8) . .
O17 Na1 O18 95.21(15) . .
O17 Na1 O19 88.37(15) . .
O17 Na1 O21 73.64(14) . 1_455
O17 Na1 C4 85.08(13) . .
O18 Na1 Na2 95.48(13) . .
O18 Na1 O5 169.84(17) . .
O18 Na1 O6 139.54(17) . .
O18 Na1 H17A 80.7(10) . .
O18 Na1 O19 85.08(16) . .
O18 Na1 O21 73.62(15) . 1_455
O18 Na1 C4 163.75(18) . .
O19 Na1 Na2 40.30(11) . .
O19 Na1 O5 86.15(15) . .
O19 Na1 O6 134.44(15) . .
O19 Na1 H17A 98.2(12) . .
O19 Na1 O21 150.35(16) . 1_455
O19 Na1 C4 111.16(16) . .
O21 Na1 Na2 159.15(12) 1_455 .
O21 Na1 H17A 58.7(10) 1_455 .
O21 Na1 C4 90.97(14) 1_455 .
C4 Na1 Na2 97.48(11) . .
C4 Na1 H17A 95.9(11) . .
Na1 Na2 H21A 156.3 . .
O2 Na2 Na1 126.29(11) 3_655 .
O2 Na2 O7 147.30(13) 3_655 3_645
O2 Na2 O8 162.81(14) 3_655 3_645
O2 Na2 O21 76.87(13) 3_655 .
O2 Na2 H21A 77.2 3_655 .
O2 Na2 C5 172.43(14) 3_655 3_645
O7 Na2 Na1 86.05(9) 3_645 .
O7 Na2 H21A 70.3 3_645 .
O7 Na2 C5 25.75(11) 3_645 3_645
O8 Na2 Na1 36.74(8) 3_645 .
O8 Na2 O7 49.33(11) 3_645 3_645
O8 Na2 H21A 119.6 3_645 .
O8 Na2 C5 23.58(12) 3_645 3_645
O15 Na2 Na1 84.42(10) . .
O15 Na2 O2 86.46(13) . 3_655
O15 Na2 O7 92.95(12) . 3_645
O15 Na2 O8 88.28(12) . 3_645
O15 Na2 O21 75.99(14) . .
O15 Na2 H21A 95.3 . .
O15 Na2 C5 90.83(13) . 3_645
O19 Na2 Na1 40.39(11) . .
O19 Na2 O2 86.55(14) . 3_655
O19 Na2 O7 126.13(15) . 3_645
O19 Na2 O8 76.91(14) . 3_645
O19 Na2 O15 87.91(14) . .
O19 Na2 O21 157.41(16) . .
O19 Na2 H21A 163.2 . .
O19 Na2 C5 100.43(15) . 3_645
O20 Na2 Na1 88.11(12) . .
O20 Na2 O2 96.94(14) . 3_655
O20 Na2 O7 87.84(13) . 3_645
O20 Na2 O8 86.51(14) . 3_645
O20 Na2 O15 172.41(16) . .
O20 Na2 O19 85.54(16) . .
O20 Na2 O21 111.36(16) . .
O20 Na2 H21A 92.1 . .
O20 Na2 C5 86.61(14) . 3_645
O21 Na2 Na1 148.89(12) . .
O21 Na2 O7 71.31(13) . 3_645
O21 Na2 O8 117.60(14) . 3_645
O21 Na2 H21A 19.3 . .
O21 Na2 C5 95.62(14) . 3_645
C5 Na2 Na1 60.32(10) 3_645 .
C5 Na2 H21A 96.1 3_645 .
C1 O1 V1 124.2(3) . .
C1 O2 Na2 136.6(3) . 3_645
V1 O3 H3A 130(5) . .
C2 O3 V1 115.8(2) . .
C2 O3 H3A 110(5) . .
V2 O4 H4A 104(6) . .
C3 O4 V2 111.8(2) . .
C3 O4 H4A 104(6) . .
V2 O5 Na1 137.28(16) . .
C4 O5 V2 125.2(3) . .
C4 O5 Na1 93.1(3) . .
C4 O6 Na1 92.3(3) . .
V1 O7 Na2 153.71(17) . 3_655
C5 O7 V1 114.2(3) . .
C5 O7 Na2 87.0(3) . 3_655
Na1 O8 Na2 101.13(14) 3_655 3_655
C5 O8 Na1 158.4(3) . 3_655
C5 O8 Na2 100.5(3) . 3_655
C6 O9 V1 112.3(3) . .
C7 O10 V2 116.4(3) . .
C8 O11 V2 116.4(3) . .
V1 O14 H14A 119(4) . .
V1 O14 H14B 117(4) . .
H14A O14 H14B 111(6) . .
V2 O15 Na2 137.8(2) . .
V2 O16 H16A 126(5) . .
V2 O16 H16B 121(6) . .
H16A O16 H16B 105(7) . .
Na1 O17 H17A 99(4) . .
Na1 O17 H17B 111(4) . .
H17A O17 H17B 111(6) . .
Na1 O18 H18A 106.5 . .
Na1 O18 H18B 128.7 . .
H18A O18 H18B 109.9 . .
Na1 O19 H19A 112(5) . .
Na1 O19 H19B 106(5) . .
Na2 O19 Na1 99.31(17) . .
Na2 O19 H19A 108(5) . .
Na2 O19 H19B 113(5) . .
H19A O19 H19B 116(7) . .
Na2 O20 H20A 125(5) . .
Na2 O20 H20B 117(5) . .
H20A O20 H20B 103(7) . .
Na1 O21 H21A 95.9 1_655 .
Na1 O21 H21B 84.4 1_655 .
Na2 O21 Na1 141.09(17) . 1_655
Na2 O21 H21A 78.5 . .
Na2 O21 H21B 134.5 . .
H21A O21 H21B 101.8 . .
O1 C1 C2 117.2(4) . .
O2 C1 O1 123.8(4) . .
O2 C1 C2 119.0(4) . .
O3 C2 C1 107.6(3) . .
O3 C2 H2 109.7 . .
O3 C2 C3 109.8(4) . .
C1 C2 H2 109.7 . .
C1 C2 C3 110.4(4) . .
C3 C2 H2 109.7 . .
O4 C3 C2 111.5(3) . .
O4 C3 H3 107.9 . .
O4 C3 C4 110.5(4) . .
C2 C3 H3 107.9 . .
C2 C3 C4 110.9(4) . .
C4 C3 H3 107.9 . .
O5 C4 Na1 61.3(2) . .
O5 C4 C3 116.6(4) . .
O6 C4 Na1 63.2(2) . .
O6 C4 O5 124.4(4) . .
O6 C4 C3 119.0(4) . .
C3 C4 Na1 176.9(3) . .
O7 C5 Na2 67.3(2) . 3_655
O7 C5 C6 115.0(4) . .
O8 C5 Na2 55.9(2) . 3_655
O8 C5 O7 123.2(4) . .
O8 C5 C6 121.8(4) . .
C6 C5 Na2 176.4(3) . 3_655
O9 C6 C5 110.4(4) . .
O9 C6 H6 108.1 . .
O9 C6 C7 110.9(4) . .
C5 C6 H6 108.1 . .
C5 C6 C7 111.1(4) . .
C7 C6 H6 108.1 . .
O10 C7 C6 110.8(3) . .
O10 C7 H7 108.9 . .
O10 C7 C8 110.0(3) . .
C6 C7 H7 108.9 . .
C8 C7 C6 109.3(4) . .
C8 C7 H7 108.9 . .
O11 C8 C7 115.3(4) . .
O12 C8 O11 122.7(4) . .
O12 C8 C7 122.0(4) . .
H22A O22 H22B 111(5) . .
H23A O23A H23B 105(3) . .
H23A O23B H23B 67(3) . .

loop_
_geom_bond_atom_site_label_1
_geom_bond_atom_site_label_2
_geom_bond_distance
_geom_bond_site_symmetry_2
V1 O1 2.026(3) .
V1 O3 2.252(3) .
V1 O7 1.965(3) .
V1 O9 1.947(3) .
V1 O13 1.599(3) .
V1 O14 2.064(4) .
V2 O4 2.359(3) .
V2 O5 2.011(3) .
V2 O10 1.941(3) .
V2 O11 1.992(3) .
V2 O15 1.607(3) .
V2 O16 2.029(3) .
Na1 Na2 3.697(3) .
Na1 O5 2.608(4) .
Na1 O6 2.651(4) .
Na1 O8 2.254(4) 3_645
Na1 O17 2.326(4) .
Na1 H17A 2.59(5) .
Na1 O18 2.388(4) .
Na1 O19 2.428(5) .
Na1 O21 2.788(5) 1_455
Na1 C4 2.968(5) .
Na2 O2 2.492(4) 3_655
Na2 O7 2.772(4) 3_645
Na2 O8 2.528(4) 3_645
Na2 O15 2.450(4) .
Na2 O19 2.423(5) .
Na2 O20 2.416(4) .
Na2 O21 2.514(5) .
Na2 H21A 2.4865 .
Na2 C5 3.001(5) 3_645
O1 C1 1.282(5) .
O2 Na2 2.492(4) 3_645
O2 C1 1.241(6) .
O3 H3A 0.81(3) .
O3 C2 1.432(5) .
O4 H4A 0.83(3) .
O4 C3 1.424(5) .
O5 C4 1.285(6) .
O6 C4 1.233(6) .
O7 Na2 2.772(4) 3_655
O7 C5 1.305(6) .
O8 Na1 2.254(4) 3_655
O8 Na2 2.528(4) 3_655
O8 C5 1.221(6) .
O9 C6 1.419(5) .
O10 C7 1.412(5) .
O11 C8 1.293(6) .
O12 C8 1.229(6) .
O14 H14A 0.82(3) .
O14 H14B 0.84(3) .
O16 H16A 0.84(3) .
O16 H16B 0.84(3) .
O17 H17A 0.82(3) .
O17 H17B 0.82(3) .
O18 H18A 0.8400 .
O18 H18B 0.8400 .
O19 H19A 0.83(3) .
O19 H19B 0.84(3) .
O20 H20A 0.84(3) .
O20 H20B 0.83(3) .
O21 Na1 2.788(5) 1_655
O21 H21A 0.8400 .
O21 H21B 0.8401 .
C1 C2 1.525(6) .
C2 H2 1.0000 .
C2 C3 1.532(6) .
C3 H3 1.0000 .
C3 C4 1.534(6) .
C5 Na2 3.001(5) 3_655
C5 C6 1.527(6) .
C6 H6 1.0000 .
C6 C7 1.532(6) .
C7 H7 1.0000 .
C7 C8 1.528(6) .
O22 H22A 0.83(3) .
O22 H22B 0.82(3) .
O23A H23A 0.85(3) .
O23A H23B 0.84(3) .

loop_
_geom_hbond_atom_site_label_D
_geom_hbond_atom_site_label_H
_geom_hbond_atom_site_label_A
_geom_hbond_distance_DH
_geom_hbond_distance_HA
_geom_hbond_distance_DA
_geom_hbond_angle_DHA
_geom_hbond_site_symmetry_A
O3 H3A O22 0.81(3) 1.80(3) 2.608(5) 172(7) .
O4 H4A O9 0.83(3) 1.86(4) 2.640(4) 157(8) .
O14 H14A O13 0.82(3) 2.07(5) 2.749(5) 140(6) 4_465
O14 H14A O23B 0.82(3) 2.22(5) 2.832(13) 131(6) 3_655
O14 H14B O12 0.84(3) 1.79(3) 2.608(5) 167(6) 1_455
O16 H16A O10 0.84(3) 1.72(3) 2.547(5) 167(7) 3_645
O16 H16B O22 0.84(3) 2.06(4) 2.864(5) 160(8) 3_645
O17 H17A O2 0.82(3) 1.96(3) 2.749(5) 161(6) 3
O17 H17B O11 0.82(3) 2.12(3) 2.893(5) 157(5) 3_655
O18 H18A O23A 0.84 2.06 2.773(7) 142.6 1_455
O18 H18A O23B 0.84 2.19 2.920(13) 145.3 1_455
O18 H18B O1 0.84 2.12 2.913(5) 157.9 2_565
O19 H19A O4 0.83(3) 2.07(4) 2.838(5) 154(7) 3_655
O19 H19B O23A 0.84(3) 2.09(4) 2.897(7) 159(7) 4_466
O20 H20B O18 0.83(3) 2.00(4) 2.794(6) 161(7) 4_566
O21 H21A O23B 0.84 2.06 2.873(13) 164.3 .
O22 H22A O6 0.83(3) 1.97(3) 2.778(5) 165(5) 3
O22 H22B O17 0.82(3) 1.92(3) 2.702(5) 160(6) .
O23A H23A O20 0.85(3) 1.88(3) 2.707(7) 161(6) .
O23A H23B O9 0.84(3) 1.95(3) 2.755(6) 160(6) 2_665

loop_
_geom_torsion_atom_site_label_1
_geom_torsion_atom_site_label_2
_geom_torsion_atom_site_label_3
_geom_torsion_atom_site_label_4
_geom_torsion
_geom_torsion_site_symmetry_1
_geom_torsion_site_symmetry_4
V1 O1 C1 O2 -168.7(3) . .
V1 O1 C1 C2 11.5(5) . .
V1 O3 C2 C1 -10.3(4) . .
V1 O3 C2 C3 109.9(3) . .
V1 O7 C5 Na2 163.9(3) . 3_655
V1 O7 C5 O8 165.0(3) . .
V1 O7 C5 C6 -13.1(5) . .
V1 O9 C6 C5 19.6(4) . .
V1 O9 C6 C7 143.2(3) . .
V2 O4 C3 C2 131.8(3) . .
V2 O4 C3 C4 8.0(4) . .
V2 O5 C4 Na1 159.7(3) . .
V2 O5 C4 O6 162.9(3) . .
V2 O5 C4 C3 -17.8(5) . .
V2 O10 C7 C6 124.3(3) . .
V2 O10 C7 C8 3.3(4) . .
V2 O11 C8 O12 -175.4(3) . .
V2 O11 C8 C7 4.3(5) . .
Na1 O5 C4 O6 3.2(5) . .
Na1 O5 C4 C3 -177.5(3) . .
Na1 O6 C4 O5 -3.1(4) . .
Na1 O6 C4 C3 177.5(3) . .
Na1 O8 C5 Na2 177.3(9) 3_655 3_655
Na1 O8 C5 O7 176.0(6) 3_655 .
Na1 O8 C5 C6 -6.0(11) 3_655 .
Na2 O2 C1 O1 83.8(6) 3_645 .
Na2 O2 C1 C2 -96.4(5) 3_645 .
Na2 O7 C5 O8 1.1(4) 3_655 .
Na2 O7 C5 C6 -177.0(3) 3_655 .
Na2 O8 C5 O7 -1.2(5) 3_655 .
Na2 O8 C5 C6 176.8(3) 3_655 .
O1 C1 C2 O3 0.6(5) . .
O1 C1 C2 C3 -119.2(4) . .
O2 C1 C2 O3 -179.2(4) . .
O2 C1 C2 C3 61.0(5) . .
O3 C2 C3 O4 -55.2(5) . .
O3 C2 C3 C4 68.3(4) . .
O4 C3 C4 O5 3.9(5) . .
O4 C3 C4 O6 -176.7(4) . .
O5 V2 O15 Na2 30.0(3) . .
O7 C5 C6 O9 -4.3(5) . .
O7 C5 C6 C7 -127.8(4) . .
O8 C5 C6 O9 177.5(4) . .
O8 C5 C6 C7 54.1(5) . .
O9 C6 C7 O10 -58.9(5) . .
O9 C6 C7 C8 62.5(4) . .
O10 V2 O15 Na2 125.7(3) . .
O10 C7 C8 O11 -4.9(5) . .
O10 C7 C8 O12 174.7(4) . .
O11 V2 O15 Na2 -149.3(3) . .
O16 V2 O15 Na2 -62.0(3) . .
C1 C2 C3 O4 63.3(5) . .
C1 C2 C3 C4 -173.2(4) . .
C2 C3 C4 O5 -120.3(4) . .
C2 C3 C4 O6 59.1(5) . .
C5 C6 C7 O10 64.3(5) . .
C5 C6 C7 C8 -174.4(4) . .
C6 C7 C8 O11 -126.8(4) . .
C6 C7 C8 O12 52.9(5) . .
